data_4306728
loop_
_publ_author_name
'Matthew T. Olsen'
'Aaron K. Justice'
'Fr\'ed\'eric Gloaguen'
'Thomas B. Rauchfuss'
'Scott R. Wilson'

_publ_contact_author
; 
Scott R. Wilson 
University of Illinois 
School of Chemical Sciences, Box 59-1 
505 South Mathews Avenue 
Urbana, Illinois  61801 
USA 
;
_publ_contact_author_email srwilson@uiuc.edu
_publ_contact_author_fax '1  217 244 8068'
_publ_contact_author_phone '1  217 244 1708'
_publ_section_title
;
New Nitrosyl Derivatives of Diiron Dithiolates Related to the Active Site
of the [FeFe]-Hydrogenases
;
_journal_name_full 'Inorganic Chemistry'
_journal_page_first 11816
_journal_page_last 11824
_journal_paper_doi 10.1021/ic801542w
_journal_volume 47
_journal_year 2008
_chemical_formula_moiety 'C38 H46 Fe2 N O4 P4 S2, B F4'
_chemical_formula_sum 'C38 H46 B F4 Fe2 N O4 P4 S2'
_chemical_formula_weight 967.27
_chemical_name_systematic
; 
? 
;
_space_group_IT_number 2
_symmetry_cell_setting triclinic
_symmetry_space_group_name_Hall '-P 1'
_symmetry_space_group_name_H-M 'P -1'
_atom_sites_solution_hydrogens geom
_atom_sites_solution_primary direct
_atom_sites_solution_secondary difmap
_audit_creation_method SHELXL-97
_audit_update_record
; 
2008-07-10   text and data added, mto 
;
_cell_angle_alpha 74.158(9)
_cell_angle_beta 73.229(9)
_cell_angle_gamma 79.917(9)
_cell_formula_units_Z 2
_cell_length_a 13.4269(19)
_cell_length_b 13.637(2)
_cell_length_c 14.435(2)
_cell_measurement_reflns_used 1707
_cell_measurement_temperature 193(2)
_cell_measurement_theta_max 20.25
_cell_measurement_theta_min 2.99
_cell_volume 2421.2(6)
_computing_cell_refinement 'SAINT V7.23A (Bruker, 2005)'
_computing_data_collection 'APEX2 V2.0-1 (Bruker, 2004)'
_computing_data_reduction
; 
SAINT V7.23A, XPREP V2005/2, SADABS V2007/4 (Bruker, 2005 & 2007) 
;
_computing_molecular_graphics 'SHELXTL V6.12 (Bruker, 2005)'
_computing_publication_material 'XCIF V6.12 (Bruker, 2005)'
_computing_structure_refinement 'SHELXTL V6.12 (Bruker, 2005)'
_computing_structure_solution 'SHELXTL V6.12 (Bruker, 2005)'
_diffrn_ambient_temperature 193(2)
_diffrn_measured_fraction_theta_full 0.985
_diffrn_measured_fraction_theta_max 0.985
_diffrn_measurement_device 'Bruker Kappa/ApexII CCD'
_diffrn_measurement_method 'profile data from \f and \w scans'
_diffrn_radiation_monochromator graphite
_diffrn_radiation_source 'fine-focus sealed tube'
_diffrn_radiation_type MoK\a
_diffrn_radiation_wavelength 0.71073
_diffrn_radiation_wavelength_id ba86baspx
_diffrn_reflns_av_R_equivalents 0.1431
_diffrn_reflns_av_sigmaI/netI 0.3169
_diffrn_reflns_limit_h_max 16
_diffrn_reflns_limit_h_min -15
_diffrn_reflns_limit_k_max 16
_diffrn_reflns_limit_k_min -16
_diffrn_reflns_limit_l_max 17
_diffrn_reflns_limit_l_min -17
_diffrn_reflns_number 26870
_diffrn_reflns_theta_full 25.58
_diffrn_reflns_theta_max 25.58
_diffrn_reflns_theta_min 1.52
_exptl_absorpt_coefficient_mu 0.868
_exptl_absorpt_correction_T_max 0.9827
_exptl_absorpt_correction_T_min 0.8517
_exptl_absorpt_correction_type integration
_exptl_absorpt_process_details 'SHELXTL/XPREP V2005/2 (Bruker, 2005)'
_exptl_crystal_colour red
_exptl_crystal_density_diffrn 1.327
_exptl_crystal_density_method 'not measured'
_exptl_crystal_description platy
_exptl_crystal_F_000 996
_exptl_crystal_id ba86baspx
_exptl_crystal_preparation
; 
The data crystal was mounted using oil (Parantone-N, Exxon) to a 
0.3 mm cryo-loop (Hampton Research) with the (4 1 -1) scattering 
planes roughly normal to the spindle axis. 
;
_exptl_crystal_size_max 0.21
_exptl_crystal_size_mid 0.11
_exptl_crystal_size_min 0.02
_refine_diff_density_max 1.257
_refine_diff_density_min -0.437
_refine_diff_density_rms 0.099
_refine_ls_extinction_method none
_refine_ls_goodness_of_fit_ref 0.792
_refine_ls_hydrogen_treatment noref
_refine_ls_matrix_type full
_refine_ls_number_parameters 505
_refine_ls_number_reflns 8984
_refine_ls_number_restraints 0
_refine_ls_restrained_S_all 0.792
_refine_ls_R_factor_all 0.2241
_refine_ls_R_factor_gt 0.0773
_refine_ls_shift/su_max 0.001
_refine_ls_shift/su_mean 0.000
_refine_ls_structure_factor_coef Fsqd
_refine_ls_weighting_details 'calc w=1/[\s^2^(Fo^2^)+(0.0847P)^2^+0.0000P] where P=(Fo^2^+2Fc^2^)/3'
_refine_ls_weighting_scheme calc
_refine_ls_wR_factor_gt 0.1628
_refine_ls_wR_factor_ref 0.1952
_reflns_number_gt 2819
_reflns_number_total 8984
_reflns_threshold_expression >2sigma(I)
_cod_data_source_file ic801542w_si_002_3.cif
_cod_data_source_block ba86baspx
_cod_depositor_comments
;
The following automatic conversions were performed:
'_symmetry_cell_setting' value 'Triclinic' changed to 'triclinic'
according to '/home/saulius/struct/CIF-dictionaries/cif_core.dic'
dictionary named 'cif_core.dic' version 2.4.1 from 2010-06-29.

Automatic conversion script
Id: cif_fix_enum 1527 2010-12-29 10:47:43Z saulius 
;
_cod_original_sg_symbol_Hall '-P 1 '
_cod_original_sg_symbol_H-M 'P -1 '
_cod_database_code 4306728

loop_
_symmetry_equiv_pos_as_xyz
'x, y, z'
'-x, -y, -z'

loop_
_atom_site_label
_atom_site_type_symbol
_atom_site_fract_x
_atom_site_fract_y
_atom_site_fract_z
_atom_site_U_iso_or_equiv
_atom_site_adp_type
_atom_site_occupancy
_atom_site_symmetry_multiplicity
_atom_site_calc_flag
_atom_site_refinement_flags
_atom_site_disorder_assembly
_atom_site_disorder_group
C1 C 0.3729(7) 0.9073(7) 0.1626(8) 0.049(3) Uani 1 1 d . . .
C2 C 0.0798(7) 1.0725(8) 0.3332(7) 0.051(3) Uani 1 1 d . . .
C3 C 0.1805(7) 1.0761(7) 0.1559(8) 0.050(3) Uani 1 1 d . . .
C4 C 0.4914(7) 0.6539(7) 0.2588(6) 0.041(2) Uani 1 1 d . . .
H4 H 0.5279 0.5978 0.2314 0.049 Uiso 1 1 calc R . .
C5 C 0.5358(7) 0.7059(7) 0.2968(6) 0.042(3) Uani 1 1 d . . .
H5 H 0.6075 0.6881 0.2968 0.051 Uiso 1 1 calc R . .
C6 C 0.2784(8) 0.5992(7) 0.3514(6) 0.042(3) Uani 1 1 d . . .
C7 C 0.3037(9) 0.5580(8) 0.4445(7) 0.069(3) Uani 1 1 d . . .
H7 H 0.3619 0.5779 0.4572 0.083 Uiso 1 1 calc R . .
C8 C 0.2433(12) 0.4904(9) 0.5140(9) 0.087(4) Uani 1 1 d . . .
H8 H 0.2589 0.4654 0.5770 0.105 Uiso 1 1 calc R . .
C9 C 0.1602(11) 0.4549(9) 0.4999(9) 0.082(4) Uani 1 1 d . . .
H9 H 0.1207 0.4063 0.5516 0.099 Uiso 1 1 calc R . .
C10 C 0.1353(10) 0.4909(9) 0.4097(9) 0.086(4) Uani 1 1 d . . .
H10 H 0.0769 0.4696 0.3987 0.103 Uiso 1 1 calc R . .
C11 C 0.1987(9) 0.5602(8) 0.3339(7) 0.061(3) Uani 1 1 d . . .
H11 H 0.1865 0.5806 0.2694 0.074 Uiso 1 1 calc R . .
C12 C 0.3342(7) 0.6890(7) 0.1440(6) 0.044(3) Uani 1 1 d . . .
C13 C 0.3928(7) 0.6190(7) 0.0920(7) 0.045(3) Uani 1 1 d . . .
H13 H 0.4497 0.5770 0.1142 0.054 Uiso 1 1 calc R . .
C14 C 0.3710(8) 0.6085(7) 0.0092(7) 0.056(3) Uani 1 1 d . . .
H14 H 0.4117 0.5586 -0.0249 0.068 Uiso 1 1 calc R . .
C15 C 0.2896(8) 0.6701(8) -0.0256(6) 0.056(3) Uani 1 1 d . . .
H15 H 0.2730 0.6612 -0.0822 0.067 Uiso 1 1 calc R . .
C16 C 0.2322(9) 0.7456(9) 0.0231(8) 0.081(4) Uani 1 1 d . . .
H16 H 0.1787 0.7905 -0.0024 0.097 Uiso 1 1 calc R . .
C17 C 0.2533(8) 0.7552(8) 0.1088(7) 0.070(4) Uani 1 1 d . . .
H17 H 0.2137 0.8055 0.1429 0.085 Uiso 1 1 calc R . .
C18 C 0.4615(7) 0.7608(6) 0.4789(6) 0.038(2) Uani 1 1 d . . .
C19 C 0.3695(7) 0.7300(7) 0.5501(7) 0.054(3) Uani 1 1 d . . .
H19 H 0.3061 0.7426 0.5300 0.065 Uiso 1 1 calc R . .
C20 C 0.3673(8) 0.6819(7) 0.6487(7) 0.061(3) Uani 1 1 d . . .
H20 H 0.3039 0.6625 0.6958 0.073 Uiso 1 1 calc R . .
C21 C 0.4593(9) 0.6637(7) 0.6750(7) 0.061(3) Uani 1 1 d . . .
H21 H 0.4595 0.6283 0.7416 0.073 Uiso 1 1 calc R . .
C22 C 0.5537(8) 0.6941(7) 0.6094(7) 0.061(3) Uani 1 1 d . . .
H22 H 0.6157 0.6829 0.6316 0.073 Uiso 1 1 calc R . .
C23 C 0.5544(8) 0.7417(7) 0.5100(6) 0.051(3) Uani 1 1 d . . .
H23 H 0.6180 0.7610 0.4634 0.062 Uiso 1 1 calc R . .
C24 C 0.5531(7) 0.9078(7) 0.3074(7) 0.043(3) Uani 1 1 d . . .
C25 C 0.5491(7) 0.9800(8) 0.3608(6) 0.046(3) Uani 1 1 d . . .
H25 H 0.5003 0.9755 0.4239 0.056 Uiso 1 1 calc R . .
C26 C 0.6117(9) 1.0558(8) 0.3264(8) 0.060(3) Uani 1 1 d . . .
H26 H 0.6075 1.1012 0.3673 0.072 Uiso 1 1 calc R . .
C27 C 0.6825(8) 1.0701(9) 0.2333(9) 0.064(3) Uani 1 1 d . . .
H27 H 0.7261 1.1242 0.2088 0.077 Uiso 1 1 calc R . .
C28 C 0.6853(9) 1.0000(10) 0.1783(8) 0.075(4) Uani 1 1 d . . .
H28 H 0.7326 1.0073 0.1142 0.090 Uiso 1 1 calc R . .
C29 C 0.6238(8) 0.9214(9) 0.2112(7) 0.066(3) Uani 1 1 d . . .
H29 H 0.6282 0.8761 0.1702 0.079 Uiso 1 1 calc R . .
C30 C 0.3291(8) 1.3503(7) 0.1244(7) 0.069(3) Uani 1 1 d . . .
H30A H 0.4004 1.3676 0.0903 0.103 Uiso 1 1 calc R . .
H30B H 0.3092 1.3647 0.1906 0.103 Uiso 1 1 calc R . .
H30C H 0.2807 1.3914 0.0856 0.103 Uiso 1 1 calc R . .
C31 C 0.4487(6) 1.1655(7) 0.1619(7) 0.066(3) Uani 1 1 d . . .
H31A H 0.5041 1.2003 0.1090 0.100 Uiso 1 1 calc R . .
H31B H 0.4602 1.0919 0.1644 0.100 Uiso 1 1 calc R . .
H31C H 0.4499 1.1761 0.2260 0.100 Uiso 1 1 calc R . .
C32 C 0.3491(8) 1.2096(8) 0.0067(6) 0.070(3) Uani 1 1 d . . .
H32A H 0.4040 1.2531 -0.0349 0.106 Uiso 1 1 calc R . .
H32B H 0.2850 1.2333 -0.0161 0.106 Uiso 1 1 calc R . .
H32C H 0.3719 1.1385 0.0018 0.106 Uiso 1 1 calc R . .
C33 C -0.0588(8) 1.2674(8) 0.3131(7) 0.088(4) Uani 1 1 d . . .
H33A H -0.1087 1.3264 0.2952 0.132 Uiso 1 1 calc R . .
H33B H -0.0348 1.2745 0.3687 0.132 Uiso 1 1 calc R . .
H33C H -0.0930 1.2043 0.3328 0.132 Uiso 1 1 calc R . .
C34 C 0.0778(8) 1.3950(7) 0.1585(8) 0.082(4) Uani 1 1 d . . .
H34A H 0.0112 1.4382 0.1592 0.123 Uiso 1 1 calc R . .
H34B H 0.1218 1.4051 0.0901 0.123 Uiso 1 1 calc R . .
H34C H 0.1137 1.4137 0.2005 0.123 Uiso 1 1 calc R . .
C35 C -0.0047(8) 1.2384(9) 0.1130(8) 0.096(4) Uani 1 1 d . . .
H35A H -0.0647 1.2895 0.1049 0.145 Uiso 1 1 calc R . .
H35B H -0.0278 1.1696 0.1357 0.145 Uiso 1 1 calc R . .
H35C H 0.0479 1.2440 0.0490 0.145 Uiso 1 1 calc R . .
C36 C 0.2375(7) 0.9909(7) 0.4592(6) 0.044(3) Uani 1 1 d . . .
H36A H 0.1657 0.9724 0.4731 0.053 Uiso 1 1 calc R . .
H36B H 0.2782 0.9317 0.4935 0.053 Uiso 1 1 calc R . .
C37 C 0.2324(7) 1.0814(7) 0.5026(6) 0.054(3) Uani 1 1 d . . .
H37A H 0.2157 1.0576 0.5761 0.064 Uiso 1 1 calc R . .
H37B H 0.3024 1.1062 0.4802 0.064 Uiso 1 1 calc R . .
C38 C 0.1534(8) 1.1705(7) 0.4755(6) 0.060(3) Uani 1 1 d . . .
H38A H 0.1442 1.2181 0.5190 0.072 Uiso 1 1 calc R . .
H38B H 0.0852 1.1446 0.4880 0.072 Uiso 1 1 calc R . .
N1 N 0.1959(7) 0.8250(6) 0.3551(6) 0.065(3) Uani 1 1 d . . .
O1 O 0.1124(7) 0.7987(6) 0.3940(6) 0.098(3) Uani 1 1 d . . .
O2 O 0.4066(5) 0.9396(5) 0.0825(4) 0.072(2) Uani 1 1 d . . .
O3 O 0.0132(5) 1.0241(5) 0.3853(5) 0.067(2) Uani 1 1 d . . .
O4 O 0.1745(6) 1.0308(5) 0.0990(5) 0.070(2) Uani 1 1 d . . .
P1 P 0.35361(19) 0.69697(19) 0.26215(16) 0.0434(7) Uani 1 1 d . . .
P2 P 0.46290(19) 0.81097(18) 0.34906(16) 0.0419(7) Uani 1 1 d . . .
P3 P 0.3233(2) 1.2170(2) 0.13674(17) 0.0512(8) Uani 1 1 d . . .
P4 P 0.0531(2) 1.2616(2) 0.20600(19) 0.0569(8) Uani 1 1 d . . .
S1 S 0.29605(18) 1.01332(17) 0.32597(15) 0.0411(7) Uani 1 1 d . . .
S2 S 0.1922(2) 1.24100(19) 0.34533(17) 0.0527(8) Uani 1 1 d . . .
Fe1 Fe 0.31390(10) 0.85130(10) 0.29620(9) 0.0424(4) Uani 1 1 d . . .
Fe2 Fe 0.18109(10) 1.13828(10) 0.24627(9) 0.0434(4) Uani 1 1 d . . .
B1 B 0.2412(11) 0.4659(10) 0.8487(9) 0.056(4) Uani 1 1 d . . .
F1 F 0.1826(6) 0.3945(6) 0.9177(5) 0.119(3) Uani 1 1 d . . .
F2 F 0.1839(5) 0.5596(5) 0.8470(5) 0.099(2) Uani 1 1 d . . .
F3 F 0.2600(5) 0.4478(6) 0.7580(4) 0.107(3) Uani 1 1 d . . .
F4 F 0.3319(5) 0.4692(5) 0.8723(4) 0.083(2) Uani 1 1 d . . .

loop_
_atom_site_aniso_label
_atom_site_aniso_U_11
_atom_site_aniso_U_22
_atom_site_aniso_U_33
_atom_site_aniso_U_23
_atom_site_aniso_U_13
_atom_site_aniso_U_12
C1 0.035(6) 0.045(6) 0.068(7) -0.019(6) -0.024(6) 0.023(5)
C2 0.013(6) 0.078(8) 0.048(6) 0.004(6) -0.010(5) 0.008(5)
C3 0.028(6) 0.028(6) 0.107(9) -0.025(6) -0.043(6) 0.020(5)
C4 0.044(6) 0.031(6) 0.037(5) -0.003(4) -0.003(5) 0.003(5)
C5 0.033(6) 0.050(6) 0.039(5) -0.008(5) -0.011(5) 0.007(5)
C6 0.064(7) 0.034(6) 0.032(5) -0.018(4) -0.019(5) 0.016(5)
C7 0.103(10) 0.048(7) 0.048(7) -0.004(6) -0.016(7) -0.004(7)
C8 0.129(14) 0.068(10) 0.045(7) -0.006(7) 0.001(8) -0.006(9)
C9 0.117(13) 0.048(8) 0.057(9) -0.001(6) 0.006(8) -0.011(8)
C10 0.097(11) 0.083(9) 0.059(8) -0.025(7) 0.016(7) -0.011(8)
C11 0.084(9) 0.057(7) 0.042(6) -0.011(6) -0.010(6) -0.015(6)
C12 0.059(7) 0.038(6) 0.038(5) -0.007(5) -0.025(5) 0.007(5)
C13 0.046(6) 0.044(6) 0.047(6) -0.012(5) -0.022(5) 0.012(5)
C14 0.067(8) 0.051(7) 0.054(7) -0.014(5) -0.019(6) -0.004(6)
C15 0.062(8) 0.076(8) 0.024(5) 0.001(5) -0.013(5) -0.012(6)
C16 0.086(9) 0.084(9) 0.058(7) -0.006(7) -0.028(7) 0.028(7)
C17 0.073(8) 0.106(9) 0.035(6) -0.030(6) -0.033(6) 0.035(7)
C18 0.036(6) 0.038(6) 0.026(5) 0.003(4) -0.002(4) 0.002(5)
C19 0.046(7) 0.046(6) 0.077(8) -0.015(6) -0.039(6) 0.013(5)
C20 0.046(7) 0.075(8) 0.039(6) 0.014(5) -0.011(5) 0.006(6)
C21 0.084(9) 0.057(7) 0.031(5) 0.011(5) -0.022(6) 0.001(6)
C22 0.057(8) 0.070(8) 0.045(6) 0.001(6) -0.018(6) 0.008(6)
C23 0.048(7) 0.065(7) 0.035(5) 0.004(5) -0.016(5) -0.004(5)
C24 0.042(6) 0.042(6) 0.041(6) -0.001(5) -0.023(5) 0.016(5)
C25 0.046(7) 0.056(7) 0.022(5) 0.007(5) -0.008(5) 0.006(6)
C26 0.070(9) 0.054(8) 0.058(7) -0.001(6) -0.035(6) 0.003(6)
C27 0.056(8) 0.062(8) 0.066(8) 0.013(7) -0.024(7) -0.012(6)
C28 0.062(9) 0.094(11) 0.047(7) 0.016(7) -0.006(6) -0.013(8)
C29 0.059(8) 0.077(9) 0.044(6) -0.002(6) -0.006(6) 0.007(7)
C30 0.062(8) 0.074(8) 0.064(7) -0.019(6) -0.014(6) 0.007(6)
C31 0.029(6) 0.072(8) 0.074(7) 0.018(6) -0.014(5) 0.006(5)
C32 0.078(8) 0.082(8) 0.028(5) -0.003(5) 0.000(5) 0.011(6)
C33 0.060(8) 0.091(9) 0.085(8) -0.002(7) -0.019(6) 0.038(7)
C34 0.068(8) 0.080(9) 0.086(8) -0.013(7) -0.035(7) 0.039(7)
C35 0.081(9) 0.106(10) 0.111(10) -0.026(8) -0.066(8) 0.039(7)
C36 0.042(6) 0.047(6) 0.032(5) 0.003(5) -0.008(4) 0.004(5)
C37 0.053(7) 0.066(7) 0.028(5) 0.002(5) -0.011(5) 0.013(6)
C38 0.074(8) 0.058(7) 0.032(5) -0.007(5) -0.005(5) 0.013(6)
N1 0.034(6) 0.062(6) 0.080(6) -0.010(5) 0.003(5) 0.002(5)
O1 0.073(6) 0.093(7) 0.115(7) -0.035(5) 0.006(5) -0.006(5)
O2 0.090(6) 0.073(5) 0.018(3) 0.010(3) 0.006(3) 0.014(4)
O3 0.043(5) 0.068(5) 0.078(5) -0.002(4) -0.016(4) 0.001(4)
O4 0.081(6) 0.064(5) 0.069(5) -0.024(4) -0.028(4) 0.008(4)
P1 0.0408(16) 0.0484(17) 0.0349(14) -0.0047(12) -0.0141(12) 0.0104(13)
P2 0.0395(16) 0.0460(17) 0.0329(13) -0.0065(12) -0.0090(11) 0.0097(13)
P3 0.0484(18) 0.0516(18) 0.0388(15) 0.0049(13) -0.0116(13) 0.0092(14)
P4 0.0474(18) 0.061(2) 0.0507(16) -0.0034(14) -0.0185(14) 0.0183(15)
S1 0.0414(15) 0.0453(15) 0.0267(12) 0.0010(11) -0.0102(10) 0.0089(12)
S2 0.0598(18) 0.0470(16) 0.0412(14) 0.0026(12) -0.0181(12) 0.0088(13)
Fe1 0.0385(9) 0.0476(9) 0.0306(7) -0.0009(6) -0.0102(6) 0.0121(7)
Fe2 0.0384(9) 0.0479(9) 0.0340(7) 0.0004(7) -0.0135(6) 0.0124(7)
B1 0.057(9) 0.062(9) 0.033(7) -0.001(6) -0.006(6) 0.011(8)
F1 0.113(6) 0.125(6) 0.085(5) 0.030(5) -0.023(4) -0.013(5)
F2 0.078(5) 0.097(5) 0.102(5) -0.014(4) -0.035(4) 0.051(4)
F3 0.096(5) 0.166(7) 0.052(4) -0.037(4) -0.027(4) 0.033(5)
F4 0.067(4) 0.110(5) 0.064(4) -0.026(4) -0.028(3) 0.039(4)

loop_
_atom_type_symbol
_atom_type_description
_atom_type_scat_dispersion_real
_atom_type_scat_dispersion_imag
_atom_type_scat_source
C C 0.0033 0.0016 'International Tables Vol C Tables 4.2.6.8 and 6.1.1.4'
H H 0.0000 0.0000 'International Tables Vol C Tables 4.2.6.8 and 6.1.1.4'
B B 0.0013 0.0007 'International Tables Vol C Tables 4.2.6.8 and 6.1.1.4'
N N 0.0061 0.0033 'International Tables Vol C Tables 4.2.6.8 and 6.1.1.4'
O O 0.0106 0.0060 'International Tables Vol C Tables 4.2.6.8 and 6.1.1.4'
F F 0.0171 0.0103 'International Tables Vol C Tables 4.2.6.8 and 6.1.1.4'
P P 0.1023 0.0942 'International Tables Vol C Tables 4.2.6.8 and 6.1.1.4'
S S 0.1246 0.1234 'International Tables Vol C Tables 4.2.6.8 and 6.1.1.4'
Fe Fe 0.3463 0.8444 'International Tables Vol C Tables 4.2.6.8 and 6.1.1.4'

loop_
_exptl_crystal_face_index_h
_exptl_crystal_face_index_k
_exptl_crystal_face_index_l
_exptl_crystal_face_perp_dist
0.00 1.00 0.00 0.0100
0.00 -1.00 0.00 0.0100
-1.00 0.00 0.00 0.0800
1.00 0.00 0.00 0.0300
0.00 0.00 1.00 0.1000
0.00 0.00 -1.00 0.1100
-2.00 -1.00 -2.00 0.0800

loop_
_geom_angle_atom_site_label_1
_geom_angle_atom_site_label_2
_geom_angle_atom_site_label_3
_geom_angle
_geom_angle_site_symmetry_1
_geom_angle_site_symmetry_3
_geom_angle_publ_flag
O2 C1 Fe1 178.4(10) . . ?
O3 C2 Fe2 174.4(10) . . ?
O4 C3 Fe2 175.6(9) . . ?
C5 C4 P1 115.1(7) . . ?
C5 C4 H4 122.4 . . ?
P1 C4 H4 122.4 . . ?
C4 C5 P2 120.8(7) . . ?
C4 C5 H5 119.6 . . ?
P2 C5 H5 119.6 . . ?
C11 C6 C7 118.0(9) . . ?
C11 C6 P1 123.8(7) . . ?
C7 C6 P1 118.2(8) . . ?
C8 C7 C6 118.4(12) . . ?
C8 C7 H7 120.8 . . ?
C6 C7 H7 120.8 . . ?
C7 C8 C9 124.2(13) . . ?
C7 C8 H8 117.9 . . ?
C9 C8 H8 117.9 . . ?
C10 C9 C8 118.9(12) . . ?
C10 C9 H9 120.5 . . ?
C8 C9 H9 120.5 . . ?
C9 C10 C11 118.4(12) . . ?
C9 C10 H10 120.8 . . ?
C11 C10 H10 120.8 . . ?
C6 C11 C10 121.6(10) . . ?
C6 C11 H11 119.2 . . ?
C10 C11 H11 119.2 . . ?
C13 C12 C17 119.8(8) . . ?
C13 C12 P1 122.4(7) . . ?
C17 C12 P1 117.7(7) . . ?
C14 C13 C12 121.2(8) . . ?
C14 C13 H13 119.4 . . ?
C12 C13 H13 119.4 . . ?
C13 C14 C15 120.3(9) . . ?
C13 C14 H14 119.8 . . ?
C15 C14 H14 119.8 . . ?
C14 C15 C16 119.5(9) . . ?
C14 C15 H15 120.2 . . ?
C16 C15 H15 120.2 . . ?
C17 C16 C15 120.1(10) . . ?
C17 C16 H16 119.9 . . ?
C15 C16 H16 119.9 . . ?
C16 C17 C12 118.8(9) . . ?
C16 C17 H17 120.6 . . ?
C12 C17 H17 120.6 . . ?
C23 C18 C19 117.8(8) . . ?
C23 C18 P2 120.9(7) . . ?
C19 C18 P2 121.0(7) . . ?
C20 C19 C18 122.8(9) . . ?
C20 C19 H19 118.6 . . ?
C18 C19 H19 118.6 . . ?
C21 C20 C19 117.3(9) . . ?
C21 C20 H20 121.3 . . ?
C19 C20 H20 121.3 . . ?
C20 C21 C22 123.5(9) . . ?
C20 C21 H21 118.3 . . ?
C22 C21 H21 118.3 . . ?
C21 C22 C23 118.2(9) . . ?
C21 C22 H22 120.9 . . ?
C23 C22 H22 120.9 . . ?
C22 C23 C18 120.3(9) . . ?
C22 C23 H23 119.8 . . ?
C18 C23 H23 119.8 . . ?
C25 C24 C29 116.4(9) . . ?
C25 C24 P2 122.7(7) . . ?
C29 C24 P2 120.5(9) . . ?
C26 C25 C24 122.5(9) . . ?
C26 C25 H25 118.8 . . ?
C24 C25 H25 118.8 . . ?
C25 C26 C27 122.3(11) . . ?
C25 C26 H26 118.8 . . ?
C27 C26 H26 118.8 . . ?
C28 C27 C26 115.6(11) . . ?
C28 C27 H27 122.2 . . ?
C26 C27 H27 122.2 . . ?
C29 C28 C27 123.7(11) . . ?
C29 C28 H28 118.2 . . ?
C27 C28 H28 118.2 . . ?
C28 C29 C24 119.4(11) . . ?
C28 C29 H29 120.3 . . ?
C24 C29 H29 120.3 . . ?
P3 C30 H30A 109.5 . . ?
P3 C30 H30B 109.5 . . ?
H30A C30 H30B 109.5 . . ?
P3 C30 H30C 109.5 . . ?
H30A C30 H30C 109.5 . . ?
H30B C30 H30C 109.5 . . ?
P3 C31 H31A 109.5 . . ?
P3 C31 H31B 109.5 . . ?
H31A C31 H31B 109.5 . . ?
P3 C31 H31C 109.5 . . ?
H31A C31 H31C 109.5 . . ?
H31B C31 H31C 109.5 . . ?
P3 C32 H32A 109.5 . . ?
P3 C32 H32B 109.5 . . ?
H32A C32 H32B 109.5 . . ?
P3 C32 H32C 109.5 . . ?
H32A C32 H32C 109.5 . . ?
H32B C32 H32C 109.5 . . ?
P4 C33 H33A 109.5 . . ?
P4 C33 H33B 109.5 . . ?
H33A C33 H33B 109.5 . . ?
P4 C33 H33C 109.5 . . ?
H33A C33 H33C 109.5 . . ?
H33B C33 H33C 109.5 . . ?
P4 C34 H34A 109.5 . . ?
P4 C34 H34B 109.5 . . ?
H34A C34 H34B 109.5 . . ?
P4 C34 H34C 109.5 . . ?
H34A C34 H34C 109.5 . . ?
H34B C34 H34C 109.5 . . ?
P4 C35 H35A 109.5 . . ?
P4 C35 H35B 109.5 . . ?
H35A C35 H35B 109.5 . . ?
P4 C35 H35C 109.5 . . ?
H35A C35 H35C 109.5 . . ?
H35B C35 H35C 109.5 . . ?
C37 C36 S1 114.3(6) . . ?
C37 C36 H36A 108.7 . . ?
S1 C36 H36A 108.7 . . ?
C37 C36 H36B 108.7 . . ?
S1 C36 H36B 108.7 . . ?
H36A C36 H36B 107.6 . . ?
C38 C37 C36 115.3(8) . . ?
C38 C37 H37A 108.5 . . ?
C36 C37 H37A 108.5 . . ?
C38 C37 H37B 108.5 . . ?
C36 C37 H37B 108.5 . . ?
H37A C37 H37B 107.5 . . ?
C37 C38 S2 112.9(6) . . ?
C37 C38 H38A 109.0 . . ?
S2 C38 H38A 109.0 . . ?
C37 C38 H38B 109.0 . . ?
S2 C38 H38B 109.0 . . ?
H38A C38 H38B 107.8 . . ?
O1 N1 Fe1 174.1(9) . . ?
C6 P1 C4 107.0(4) . . ?
C6 P1 C12 102.8(4) . . ?
C4 P1 C12 106.9(4) . . ?
C6 P1 Fe1 114.4(3) . . ?
C4 P1 Fe1 109.3(3) . . ?
C12 P1 Fe1 115.9(3) . . ?
C5 P2 C18 101.0(4) . . ?
C5 P2 C24 104.2(4) . . ?
C18 P2 C24 103.4(4) . . ?
C5 P2 Fe1 106.6(3) . . ?
C18 P2 Fe1 122.2(3) . . ?
C24 P2 Fe1 117.0(3) . . ?
C30 P3 C31 99.8(5) . . ?
C30 P3 C32 102.3(5) . . ?
C31 P3 C32 100.9(5) . . ?
C30 P3 Fe2 119.4(3) . . ?
C31 P3 Fe2 115.7(3) . . ?
C32 P3 Fe2 115.9(4) . . ?
C34 P4 C33 102.1(5) . . ?
C34 P4 C35 103.1(5) . . ?
C33 P4 C35 103.5(5) . . ?
C34 P4 Fe2 121.0(3) . . ?
C33 P4 Fe2 111.7(3) . . ?
C35 P4 Fe2 113.5(3) . . ?
C36 S1 Fe1 102.9(3) . . ?
C36 S1 Fe2 107.2(3) . . ?
Fe1 S1 Fe2 115.39(11) . . ?
C38 S2 Fe2 108.2(4) . . ?
N1 Fe1 C1 131.4(4) . . ?
N1 Fe1 P1 90.7(3) . . ?
C1 Fe1 P1 88.1(3) . . ?
N1 Fe1 P2 129.9(3) . . ?
C1 Fe1 P2 98.2(3) . . ?
P1 Fe1 P2 84.00(10) . . ?
N1 Fe1 S1 96.6(3) . . ?
C1 Fe1 S1 88.6(3) . . ?
P1 Fe1 S1 172.48(11) . . ?
P2 Fe1 S1 89.76(10) . . ?
C3 Fe2 C2 92.3(5) . . ?
C3 Fe2 P4 93.2(3) . . ?
C2 Fe2 P4 85.8(3) . . ?
C3 Fe2 S2 171.1(3) . . ?
C2 Fe2 S2 95.7(4) . . ?
P4 Fe2 S2 83.50(10) . . ?
C3 Fe2 P3 88.3(3) . . ?
C2 Fe2 P3 175.9(3) . . ?
P4 Fe2 P3 98.20(10) . . ?
S2 Fe2 P3 84.00(11) . . ?
C3 Fe2 S1 97.5(3) . . ?
C2 Fe2 S1 86.2(3) . . ?
P4 Fe2 S1 166.90(10) . . ?
S2 Fe2 S1 87.04(9) . . ?
P3 Fe2 S1 89.78(9) . . ?
F3 B1 F1 109.9(12) . . ?
F3 B1 F4 111.5(10) . . ?
F1 B1 F4 111.6(9) . . ?
F3 B1 F2 107.6(9) . . ?
F1 B1 F2 107.9(10) . . ?
F4 B1 F2 108.3(11) . . ?

loop_
_geom_bond_atom_site_label_1
_geom_bond_atom_site_label_2
_geom_bond_distance
_geom_bond_site_symmetry_2
_geom_bond_publ_flag
C1 O2 1.107(10) . ?
C1 Fe1 1.860(11) . ?
C2 O3 1.161(10) . ?
C2 Fe2 1.749(11) . ?
C3 O4 1.182(10) . ?
C3 Fe2 1.741(11) . ?
C4 C5 1.307(11) . ?
C4 P1 1.831(9) . ?
C4 H4 0.9500 . ?
C5 P2 1.804(9) . ?
C5 H5 0.9500 . ?
C6 C11 1.386(13) . ?
C6 C7 1.421(12) . ?
C6 P1 1.800(10) . ?
C7 C8 1.342(14) . ?
C7 H7 0.9500 . ?
C8 C9 1.376(16) . ?
C8 H8 0.9500 . ?
C9 C10 1.375(15) . ?
C9 H9 0.9500 . ?
C10 C11 1.413(13) . ?
C10 H10 0.9500 . ?
C11 H11 0.9500 . ?
C12 C13 1.372(11) . ?
C12 C17 1.408(11) . ?
C12 P1 1.832(9) . ?
C13 C14 1.357(11) . ?
C13 H13 0.9500 . ?
C14 C15 1.385(12) . ?
C14 H14 0.9500 . ?
C15 C16 1.398(13) . ?
C15 H15 0.9500 . ?
C16 C17 1.389(13) . ?
C16 H16 0.9500 . ?
C17 H17 0.9500 . ?
C18 C23 1.403(11) . ?
C18 C19 1.405(11) . ?
C18 P2 1.807(8) . ?
C19 C20 1.390(11) . ?
C19 H19 0.9500 . ?
C20 C21 1.358(13) . ?
C20 H20 0.9500 . ?
C21 C22 1.397(12) . ?
C21 H21 0.9500 . ?
C22 C23 1.403(11) . ?
C22 H22 0.9500 . ?
C23 H23 0.9500 . ?
C24 C25 1.392(12) . ?
C24 C29 1.423(12) . ?
C24 P2 1.811(10) . ?
C25 C26 1.344(12) . ?
C25 H25 0.9500 . ?
C26 C27 1.391(13) . ?
C26 H26 0.9500 . ?
C27 C28 1.388(14) . ?
C27 H27 0.9500 . ?
C28 C29 1.365(14) . ?
C28 H28 0.9500 . ?
C29 H29 0.9500 . ?
C30 P3 1.791(10) . ?
C30 H30A 0.9800 . ?
C30 H30B 0.9800 . ?
C30 H30C 0.9800 . ?
C31 P3 1.806(8) . ?
C31 H31A 0.9800 . ?
C31 H31B 0.9800 . ?
C31 H31C 0.9800 . ?
C32 P3 1.835(9) . ?
C32 H32A 0.9800 . ?
C32 H32B 0.9800 . ?
C32 H32C 0.9800 . ?
C33 P4 1.827(9) . ?
C33 H33A 0.9800 . ?
C33 H33B 0.9800 . ?
C33 H33C 0.9800 . ?
C34 P4 1.812(10) . ?
C34 H34A 0.9800 . ?
C34 H34B 0.9800 . ?
C34 H34C 0.9800 . ?
C35 P4 1.850(11) . ?
C35 H35A 0.9800 . ?
C35 H35B 0.9800 . ?
C35 H35C 0.9800 . ?
C36 C37 1.513(11) . ?
C36 S1 1.817(8) . ?
C36 H36A 0.9900 . ?
C36 H36B 0.9900 . ?
C37 C38 1.510(11) . ?
C37 H37A 0.9900 . ?
C37 H37B 0.9900 . ?
C38 S2 1.830(8) . ?
C38 H38A 0.9900 . ?
C38 H38B 0.9900 . ?
N1 O1 1.170(9) . ?
N1 Fe1 1.618(9) . ?
P1 Fe1 2.231(3) . ?
P2 Fe1 2.270(3) . ?
P3 Fe2 2.312(3) . ?
P4 Fe2 2.270(3) . ?
S1 Fe1 2.323(3) . ?
S1 Fe2 2.376(2) . ?
S2 Fe2 2.306(3) . ?
B1 F3 1.342(12) . ?
B1 F1 1.358(13) . ?
B1 F4 1.367(14) . ?
B1 F2 1.369(12) . ?
